data_1519413
loop_
_publ_author_name
'Yin, Qin'
'Wang, Shou-Guo'
'Liang, Xiao-Wei'
'Gao, De-Wei'
'Zheng, Jun'
'You, Shu-Li'

_publ_section_title
;
 Organocatalytic asymmetric chlorinative dearomatization of naphthols
;
_journal_issue 7
_journal_name_full 'Chem. Sci.'
_journal_page_first 4179
_journal_paper_doi 10.1039/C5SC00494B
_journal_volume 6
_journal_year 2015
_chemical_absolute_configuration ad
_chemical_formula_sum 'C12 H9 Cl O3'
_chemical_formula_weight 236.64
_chemical_name_systematic
; 
 ? 
;
_space_group_crystal_system orthorhombic
_space_group_IT_number 19
_space_group_name_Hall 'P 2ac 2ab'
_space_group_name_H-M_alt 'P 21 21 21'
_symmetry_space_group_name_Hall 'P 2ac 2ab'
_symmetry_space_group_name_H-M 'P 21 21 21'
_atom_sites_solution_hydrogens geom
_audit_creation_method SHELXL-2014
_audit_update_record
;
2015-02-07 deposited with the CCDC.
2015-04-27 downloaded from the CCDC.
;
_cell_angle_alpha 90
_cell_angle_beta 90
_cell_angle_gamma 90
_cell_formula_units_Z 4
_cell_length_a 9.632(2)
_cell_length_b 9.726(2)
_cell_length_c 11.729(3)
_cell_measurement_reflns_used 4191
_cell_measurement_temperature 133(2)
_cell_measurement_theta_max 55.190
_cell_measurement_theta_min 5.438
_cell_volume 1098.8(4)
_computing_cell_refinement 'Bruker SAINT'
_computing_data_collection 'Bruker APEX2'
_computing_data_reduction 'Bruker SAINT'
_computing_molecular_graphics 'Bruker SHELXTL'
_computing_publication_material 'Bruker SHELXTL'
_computing_structure_refinement 'SHELXL-2014 (Sheldrick, 2014)'
_computing_structure_solution 'SHELXS-97 (Sheldrick, 2008)'
_diffrn_ambient_temperature 133(2)
_diffrn_measured_fraction_theta_full 0.994
_diffrn_measured_fraction_theta_max 0.994
_diffrn_measurement_device_type 'Bruker APEX-II CCD'
_diffrn_measurement_method '\f and \w scans'
_diffrn_radiation_type MoK\a
_diffrn_radiation_wavelength 0.71073
_diffrn_reflns_av_R_equivalents 0.0550
_diffrn_reflns_av_unetI/netI 0.0539
_diffrn_reflns_laue_measured_fraction_full 0.994
_diffrn_reflns_laue_measured_fraction_max 0.994
_diffrn_reflns_limit_h_max 11
_diffrn_reflns_limit_h_min -11
_diffrn_reflns_limit_k_max 11
_diffrn_reflns_limit_k_min -11
_diffrn_reflns_limit_l_max 14
_diffrn_reflns_limit_l_min -11
_diffrn_reflns_number 7270
_diffrn_reflns_point_group_measured_fraction_full 0.996
_diffrn_reflns_point_group_measured_fraction_max 0.996
_diffrn_reflns_theta_full 25.242
_diffrn_reflns_theta_max 25.494
_diffrn_reflns_theta_min 2.721
_exptl_absorpt_coefficient_mu 0.335
_exptl_absorpt_correction_T_max 0.7457
_exptl_absorpt_correction_T_min 0.4633
_exptl_absorpt_correction_type multi-scan
_exptl_absorpt_process_details sadabs
_exptl_crystal_colour colorless
_exptl_crystal_density_diffrn 1.431
_exptl_crystal_description prismatic
_exptl_crystal_F_000 488
_exptl_crystal_size_max 0.211
_exptl_crystal_size_mid 0.176
_exptl_crystal_size_min 0.123
_refine_diff_density_max 0.432
_refine_diff_density_min -0.233
_refine_diff_density_rms 0.062
_refine_ls_abs_structure_details
; 
 Flack x determined using 751 quotients [(I+)-(I-)]/[(I+)+(I-)] 
 (Parsons, Flack and Wagner, Acta Cryst. B69 (2013) 249-259). 
;
_refine_ls_abs_structure_Flack 0.11(5)
_refine_ls_extinction_expression Fc^*^=kFc[1+0.001xFc^2^\l^3^/sin(2\q)]^-1/4^
_refine_ls_extinction_method SHELXL
_refine_ls_goodness_of_fit_ref 1.073
_refine_ls_hydrogen_treatment constr
_refine_ls_matrix_type full
_refine_ls_number_parameters 147
_refine_ls_number_reflns 2040
_refine_ls_number_restraints 0
_refine_ls_restrained_S_all 1.073
_refine_ls_R_factor_all 0.0471
_refine_ls_R_factor_gt 0.0437
_refine_ls_shift/su_max 0.000
_refine_ls_shift/su_mean 0.000
_refine_ls_structure_factor_coef Fsqd
_refine_ls_weighting_details 'w=1/[\s^2^(Fo^2^)+(0.0421P)^2^+0.8707P] where P=(Fo^2^+2Fc^2^)/3'
_refine_ls_weighting_scheme calc
_refine_ls_wR_factor_gt 0.1154
_refine_ls_wR_factor_ref 0.1182
_reflns_Friedel_coverage 0.710
_reflns_friedel_fraction_full 0.999
_reflns_friedel_fraction_max 0.999
_reflns_number_gt 1898
_reflns_number_total 2040
_reflns_threshold_expression 'I > 2\s(I)'
_cod_data_source_file c5sc00494b2.cif
_cod_data_source_block dm14320
_cod_depositor_comments 'Adding full bibliography for 1519413--1519414.cif.'
_cod_original_cell_volume 1098.7(4)
_cod_database_code 1519413
_shelx_space_group_comment
; 
The symmetry employed for this shelxl refinement is uniquely defined 
by the following loop, which should always be used as a source of 
symmetry information in preference to the above space-group names. 
They are only intended as comments. 
;
_shelxl_version_number 2014-3

loop_
_space_group_symop_operation_xyz
'x, y, z'
'-x+1/2, -y, z+1/2'
'-x, y+1/2, -z+1/2'
'x+1/2, -y+1/2, -z'

loop_
_atom_site_label
_atom_site_type_symbol
_atom_site_fract_x
_atom_site_fract_y
_atom_site_fract_z
_atom_site_U_iso_or_equiv
_atom_site_adp_type
_atom_site_occupancy
_atom_site_site_symmetry_order
_atom_site_calc_flag
_atom_site_refinement_flags_posn
_atom_site_refinement_flags_adp
Cl1 Cl 0.90282(13) 0.67093(11) 0.29444(11) 0.0441(4) Uani 1 1 d . .
O1 O 0.6758(3) 0.6657(3) 0.4651(2) 0.0354(7) Uani 1 1 d . .
O2 O 0.9713(4) 0.4130(4) 0.4098(3) 0.0476(9) Uani 1 1 d . .
O3 O 0.7521(4) 0.3481(3) 0.4391(3) 0.0373(8) Uani 1 1 d . .
C1 C 0.5004(5) 0.4934(4) 0.2343(3) 0.0289(9) Uani 1 1 d . .
C2 C 0.3672(5) 0.4690(4) 0.1947(4) 0.0344(10) Uani 1 1 d . .
H2 H 0.3545 0.4221 0.1244 0.041 Uiso 1 1 calc R U
C3 C 0.2517(6) 0.5119(5) 0.2562(4) 0.0381(11) Uani 1 1 d . .
H3 H 0.1610 0.4931 0.2285 0.046 Uiso 1 1 calc R U
C4 C 0.2693(5) 0.5821(5) 0.3577(4) 0.0354(10) Uani 1 1 d . .
H4 H 0.1906 0.6125 0.3996 0.043 Uiso 1 1 calc R U
C5 C 0.4013(5) 0.6078(4) 0.3981(3) 0.0313(9) Uani 1 1 d . .
H5 H 0.4128 0.6557 0.4681 0.038 Uiso 1 1 calc R U
C6 C 0.5174(5) 0.5649(4) 0.3380(3) 0.0262(9) Uani 1 1 d . .
C7 C 0.6564(5) 0.5955(4) 0.3817(3) 0.0268(9) Uani 1 1 d . .
C8 C 0.7818(5) 0.5343(4) 0.3189(4) 0.0328(10) Uani 1 1 d . .
C9 C 0.7508(5) 0.4674(4) 0.2070(4) 0.0334(10) Uani 1 1 d . .
H9 H 0.8257 0.4378 0.1604 0.040 Uiso 1 1 calc R U
C10 C 0.6222(5) 0.4481(4) 0.1713(4) 0.0329(10) Uani 1 1 d . .
H10 H 0.6085 0.4022 0.1006 0.040 Uiso 1 1 calc R U
C11 C 0.8509(5) 0.4257(5) 0.3953(4) 0.0307(9) Uani 1 1 d . .
C12 C 0.7974(6) 0.2321(5) 0.5076(5) 0.0449(13) Uani 1 1 d . .
H12A H 0.8509 0.2656 0.5731 0.067 Uiso 1 1 calc R U
H12B H 0.8558 0.1715 0.4613 0.067 Uiso 1 1 calc R U
H12C H 0.7162 0.1811 0.5348 0.067 Uiso 1 1 calc R U

loop_
_atom_site_aniso_label
_atom_site_aniso_U_11
_atom_site_aniso_U_22
_atom_site_aniso_U_33
_atom_site_aniso_U_23
_atom_site_aniso_U_13
_atom_site_aniso_U_12
Cl1 0.0355(6) 0.0316(6) 0.0652(8) 0.0111(5) 0.0062(6) -0.0031(5)
O1 0.0390(17) 0.0360(16) 0.0312(15) -0.0063(14) -0.0075(13) 0.0026(15)
O2 0.032(2) 0.051(2) 0.060(2) 0.0166(18) 0.0000(17) 0.0078(16)
O3 0.0391(17) 0.0287(16) 0.0442(17) 0.0123(14) -0.0062(15) -0.0032(15)
C1 0.042(3) 0.0194(19) 0.026(2) 0.0001(16) -0.0005(19) 0.0007(18)
C2 0.043(3) 0.027(2) 0.034(2) -0.0013(18) -0.004(2) -0.0052(19)
C3 0.034(2) 0.032(2) 0.048(2) 0.006(2) -0.008(2) -0.005(2)
C4 0.035(3) 0.031(2) 0.041(2) 0.003(2) 0.004(2) 0.0015(19)
C5 0.043(3) 0.0234(19) 0.028(2) 0.0012(16) 0.004(2) 0.007(2)
C6 0.036(2) 0.0190(18) 0.0233(19) 0.0031(15) -0.0009(18) 0.0014(17)
C7 0.033(2) 0.024(2) 0.0230(19) 0.0048(16) -0.0020(17) 0.0022(17)
C8 0.040(3) 0.026(2) 0.032(2) 0.0054(18) 0.0031(19) 0.0017(18)
C9 0.041(2) 0.033(2) 0.027(2) 0.0031(18) 0.010(2) 0.007(2)
C10 0.048(3) 0.027(2) 0.0237(19) -0.0011(15) 0.0003(18) 0.002(2)
C11 0.032(2) 0.027(2) 0.033(2) -0.0013(18) -0.0032(18) 0.0058(18)
C12 0.058(3) 0.030(2) 0.047(3) 0.013(2) -0.004(3) 0.003(2)

loop_
_atom_type_symbol
_atom_type_description
_atom_type_scat_dispersion_real
_atom_type_scat_dispersion_imag
_atom_type_scat_source
C C 0.0033 0.0016 'International Tables Vol C Tables 4.2.6.8 and 6.1.1.4'
H H 0.0000 0.0000 'International Tables Vol C Tables 4.2.6.8 and 6.1.1.4'
O O 0.0106 0.0060 'International Tables Vol C Tables 4.2.6.8 and 6.1.1.4'
Cl Cl 0.1484 0.1585 'International Tables Vol C Tables 4.2.6.8 and 6.1.1.4'

loop_
_geom_angle_atom_site_label_1
_geom_angle_atom_site_label_2
_geom_angle_atom_site_label_3
_geom_angle
C11 O3 C12 116.3(4)
C2 C1 C6 118.7(4)
C2 C1 C10 121.6(4)
C6 C1 C10 119.6(4)
C1 C2 C3 121.1(4)
C1 C2 H2 119.5
C3 C2 H2 119.5
C4 C3 C2 119.8(5)
C4 C3 H3 120.1
C2 C3 H3 120.1
C5 C4 C3 119.8(4)
C5 C4 H4 120.1
C3 C4 H4 120.1
C4 C5 C6 121.0(4)
C4 C5 H5 119.5
C6 C5 H5 119.5
C5 C6 C1 119.6(4)
C5 C6 C7 119.9(4)
C1 C6 C7 120.5(4)
O1 C7 C6 122.7(4)
O1 C7 C8 119.1(4)
C6 C7 C8 118.2(4)
C9 C8 C7 115.7(4)
C9 C8 C11 107.4(3)
C7 C8 C11 109.1(3)
C9 C8 Cl1 108.2(3)
C7 C8 Cl1 107.6(3)
C11 C8 Cl1 108.8(3)
C10 C9 C8 121.9(4)
C10 C9 H9 119.1
C8 C9 H9 119.1
C9 C10 C1 123.5(4)
C9 C10 H10 118.3
C1 C10 H10 118.3
O2 C11 O3 126.4(5)
O2 C11 C8 125.6(5)
O3 C11 C8 108.0(4)
O3 C12 H12A 109.5
O3 C12 H12B 109.5
H12A C12 H12B 109.5
O3 C12 H12C 109.5
H12A C12 H12C 109.5
H12B C12 H12C 109.5

loop_
_geom_bond_atom_site_label_1
_geom_bond_atom_site_label_2
_geom_bond_distance
Cl1 C8 1.791(5)
O1 C7 1.208(5)
O2 C11 1.178(5)
O3 C11 1.318(6)
O3 C12 1.452(6)
C1 C2 1.386(7)
C1 C6 1.410(5)
C1 C10 1.455(6)
C2 C3 1.389(7)
C2 H2 0.9500
C3 C4 1.384(7)
C3 H3 0.9500
C4 C5 1.380(7)
C4 H4 0.9500
C5 C6 1.387(6)
C5 H5 0.9500
C6 C7 1.464(6)
C7 C8 1.534(6)
C8 C9 1.495(6)
C8 C11 1.537(6)
C9 C10 1.321(7)
C9 H9 0.9500
C10 H10 0.9500
C12 H12A 0.9800
C12 H12B 0.9800
C12 H12C 0.9800

loop_
_geom_hbond_atom_site_label_D
_geom_hbond_atom_site_label_H
_geom_hbond_atom_site_label_A
_geom_hbond_distance_DH
_geom_hbond_distance_HA
_geom_hbond_distance_DA
_geom_hbond_angle_DHA
_geom_hbond_site_symmetry_A
C12 H12C O2 0.98 2.61 3.578(7) 168.3 4_456
C9 H9 O1 0.95 2.50 3.198(5) 130.1 2_664

loop_
_geom_torsion_atom_site_label_1
_geom_torsion_atom_site_label_2
_geom_torsion_atom_site_label_3
_geom_torsion_atom_site_label_4
_geom_torsion
C6 C1 C2 C3 -0.9(6)
C10 C1 C2 C3 179.5(4)
C1 C2 C3 C4 1.0(6)
C2 C3 C4 C5 -0.7(7)
C3 C4 C5 C6 0.3(6)
C4 C5 C6 C1 -0.2(6)
C4 C5 C6 C7 179.0(4)
C2 C1 C6 C5 0.5(5)
C10 C1 C6 C5 -179.9(4)
C2 C1 C6 C7 -178.7(4)
C10 C1 C6 C7 0.9(6)
C5 C6 C7 O1 -5.3(6)
C1 C6 C7 O1 173.9(4)
C5 C6 C7 C8 174.2(4)
C1 C6 C7 C8 -6.6(6)
O1 C7 C8 C9 -170.9(4)
C6 C7 C8 C9 9.6(5)
O1 C7 C8 C11 68.0(5)
C6 C7 C8 C11 -111.5(4)
O1 C7 C8 Cl1 -49.8(5)
C6 C7 C8 Cl1 130.7(3)
C7 C8 C9 C10 -7.6(6)
C11 C8 C9 C10 114.5(5)
Cl1 C8 C9 C10 -128.3(4)
C8 C9 C10 C1 2.1(6)
C2 C1 C10 C9 -178.8(4)
C6 C1 C10 C9 1.6(6)
C12 O3 C11 O2 -3.0(7)
C12 O3 C11 C8 175.6(4)
C9 C8 C11 O2 97.7(6)
C7 C8 C11 O2 -136.2(5)
Cl1 C8 C11 O2 -19.2(6)
C9 C8 C11 O3 -80.9(4)
C7 C8 C11 O3 45.1(5)
Cl1 C8 C11 O3 162.2(3)
